data_4346467
loop_
_publ_author_name
'Wrixon, Justin D.'
'Hayward, John J.'
'Rawson, Jeremy M.'

_publ_section_title
;
 Phosphine control of the oxidative addition chemistry of tetrathiocins to
 palladium(0): characterization of mono-, di-, and hexanuclear
 palladium(II) dithiolate complexes.
;
_journal_issue 19
_journal_name_full 'Inorganic chemistry'
_journal_page_first 9384
_journal_page_last 9386
_journal_paper_doi 10.1021/acs.inorgchem.5b01555
_journal_volume 54
_journal_year 2015
_chemical_formula_moiety 'C33 H30 O2 P2 Pd S2, C H2 Cl2'
_chemical_formula_sum 'C34 H32 Cl2 O2 P2 Pd S2'
_chemical_formula_weight 775.95
_space_group_crystal_system monoclinic
_space_group_IT_number 14
_space_group_name_Hall '-P 2ybc'
_space_group_name_H-M_alt 'P 1 21/c 1'
_atom_sites_solution_hydrogens geom
_audit_creation_method SHELXL-2013
_cell_angle_alpha 90
_cell_angle_beta 102.527(5)
_cell_angle_gamma 90
_cell_formula_units_Z 8
_cell_length_a 12.136(5)
_cell_length_b 23.488(9)
_cell_length_c 24.456(10)
_cell_measurement_reflns_used 9872
_cell_measurement_temperature 150(2)
_cell_measurement_theta_max 26.47
_cell_measurement_theta_min 2.31
_cell_volume 6805(5)
_computing_cell_refinement 'Bruker SAINT'
_computing_data_collection 'Bruker APEX2'
_computing_data_reduction 'Bruker SAINT'
_computing_molecular_graphics 'Bruker SHELXTL'
_computing_publication_material 'Bruker SHELXTL'
_computing_structure_refinement 'SHELXL-2013 (Sheldrick 2013)'
_computing_structure_solution 'SHELXS-97 (Sheldrick 2008)'
_diffrn_ambient_temperature 150(2)
_diffrn_measured_fraction_theta_full 0.999
_diffrn_measured_fraction_theta_max 0.995
_diffrn_measurement_device_type 'Bruker APEX2 CCD'
_diffrn_measurement_method 'phi and omega scans'
_diffrn_radiation_type MoK\a
_diffrn_radiation_wavelength 0.71073
_diffrn_reflns_av_R_equivalents 0.0638
_diffrn_reflns_av_unetI/netI 0.0494
_diffrn_reflns_Laue_measured_fraction_full 0.999
_diffrn_reflns_Laue_measured_fraction_max 0.995
_diffrn_reflns_limit_h_max 15
_diffrn_reflns_limit_h_min -15
_diffrn_reflns_limit_k_max 29
_diffrn_reflns_limit_k_min -29
_diffrn_reflns_limit_l_max 30
_diffrn_reflns_limit_l_min -30
_diffrn_reflns_number 72349
_diffrn_reflns_point_group_measured_fraction_full 0.999
_diffrn_reflns_point_group_measured_fraction_max 0.995
_diffrn_reflns_theta_full 25.242
_diffrn_reflns_theta_max 26.526
_diffrn_reflns_theta_min 1.216
_diffrn_source 'sealed tube'
_exptl_absorpt_coefficient_mu 0.949
_exptl_absorpt_correction_T_max 0.745
_exptl_absorpt_correction_T_min 0.625
_exptl_absorpt_correction_type empirical
_exptl_absorpt_process_details
;
SADABS 2012/1 Bruker AXS Madison, WI, USA
;
_exptl_crystal_colour red
_exptl_crystal_density_diffrn 1.515
_exptl_crystal_description block
_exptl_crystal_F_000 3152
_exptl_crystal_size_max 0.200
_exptl_crystal_size_mid 0.150
_exptl_crystal_size_min 0.100
_refine_diff_density_max 1.862
_refine_diff_density_min -1.363
_refine_diff_density_rms 0.121
_refine_ls_extinction_method none
_refine_ls_goodness_of_fit_ref 1.147
_refine_ls_hydrogen_treatment constr
_refine_ls_matrix_type full
_refine_ls_number_parameters 779
_refine_ls_number_reflns 14081
_refine_ls_number_restraints 0
_refine_ls_restrained_S_all 1.147
_refine_ls_R_factor_all 0.0705
_refine_ls_R_factor_gt 0.0557
_refine_ls_shift/su_max 0.002
_refine_ls_shift/su_mean 0.000
_refine_ls_structure_factor_coef Fsqd
_refine_ls_weighting_details 'w=1/[\s^2^(Fo^2^)+(0.0318P)^2^+30.0980P] where P=(Fo^2^+2Fc^2^)/3'
_refine_ls_weighting_scheme calc
_refine_ls_wR_factor_gt 0.1159
_refine_ls_wR_factor_ref 0.1219
_reflns_Friedel_coverage 0.000
_reflns_number_gt 11847
_reflns_number_total 14081
_reflns_threshold_expression 'I > 2\s(I)'
_cod_data_source_file ic5b01555_si_001.cif
_cod_data_source_block JW017
_cod_original_sg_symbol_H-M 'P 21/c'
_cod_database_code 4346467
_shelx_space_group_comment
;
The symmetry employed for this shelxl refinement is uniquely defined
by the following loop, which should always be used as a source of
symmetry information in preference to the above space-group names.
They are only intended as comments.
;
_shelx_estimated_absorpt_t_min 0.833
_shelx_estimated_absorpt_t_max 0.911
_shelxl_version_number 2013-3

loop_
_space_group_symop_operation_xyz
'x, y, z'
'-x, y+1/2, -z+1/2'
'-x, -y, -z'
'x, -y-1/2, z-1/2'

loop_
_atom_site_label
_atom_site_type_symbol
_atom_site_fract_x
_atom_site_fract_y
_atom_site_fract_z
_atom_site_U_iso_or_equiv
_atom_site_adp_type
_atom_site_occupancy
_atom_site_site_symmetry_order
_atom_site_calc_flag
_atom_site_refinement_flags_posn
_atom_site_refinement_flags_adp
Pd1 Pd 0.44825(3) 0.59558(2) 0.20227(2) 0.01548(9) Uani 1 1 d . .
P1 P 0.62483(10) 0.59467(5) 0.25788(5) 0.0177(3) Uani 1 1 d . .
P2 P 0.42718(10) 0.61008(5) 0.29122(5) 0.0170(3) Uani 1 1 d . .
S51 S 0.26113(10) 0.59987(6) 0.15917(5) 0.0230(3) Uani 1 1 d . .
S56 S 0.49209(10) 0.57411(5) 0.11767(5) 0.0160(2) Uani 1 1 d . .
C11 C 0.7003(5) 0.5279(2) 0.2660(2) 0.0270(12) Uani 1 1 d . .
C12 C 0.8152(6) 0.5237(3) 0.2771(4) 0.067(2) Uani 1 1 d . .
H12 H 0.8600 0.5571 0.2793 0.080 Uiso 1 1 calc R U
C13 C 0.8669(7) 0.4702(4) 0.2853(4) 0.082(3) Uani 1 1 d . .
H13 H 0.9469 0.4677 0.2933 0.098 Uiso 1 1 calc R U
C14 C 0.8043(8) 0.4216(3) 0.2820(3) 0.067(3) Uani 1 1 d . .
H14 H 0.8399 0.3853 0.2866 0.080 Uiso 1 1 calc R U
C15 C 0.6928(9) 0.4258(3) 0.2721(4) 0.069(3) Uani 1 1 d . .
H15 H 0.6489 0.3922 0.2711 0.082 Uiso 1 1 calc R U
C16 C 0.6384(7) 0.4784(3) 0.2632(3) 0.0534(19) Uani 1 1 d . .
H16 H 0.5583 0.4801 0.2552 0.064 Uiso 1 1 calc R U
C21 C 0.7223(4) 0.6512(2) 0.2511(2) 0.0231(11) Uani 1 1 d . .
C22 C 0.7142(4) 0.6771(2) 0.1995(2) 0.0221(10) Uani 1 1 d . .
H22 H 0.6579 0.6652 0.1682 0.027 Uiso 1 1 calc R U
C23 C 0.7879(5) 0.7201(2) 0.1935(2) 0.0292(12) Uani 1 1 d . .
H23 H 0.7818 0.7378 0.1581 0.035 Uiso 1 1 calc R U
C24 C 0.8696(5) 0.7377(3) 0.2380(3) 0.0396(15) Uani 1 1 d . .
H24 H 0.9212 0.7668 0.2333 0.048 Uiso 1 1 calc R U
C25 C 0.8765(6) 0.7129(3) 0.2898(3) 0.0470(17) Uani 1 1 d . .
H25 H 0.9324 0.7256 0.3208 0.056 Uiso 1 1 calc R U
C26 C 0.8033(5) 0.6698(3) 0.2973(2) 0.0364(14) Uani 1 1 d . .
H26 H 0.8082 0.6532 0.3332 0.044 Uiso 1 1 calc R U
C31 C 0.3675(4) 0.6764(2) 0.30910(19) 0.0206(10) Uani 1 1 d . .
C32 C 0.2536(5) 0.6860(3) 0.2880(3) 0.0393(15) Uani 1 1 d . .
H32 H 0.2080 0.6566 0.2680 0.047 Uiso 1 1 calc R U
C33 C 0.2055(6) 0.7381(3) 0.2957(3) 0.0513(18) Uani 1 1 d . .
H33 H 0.1276 0.7443 0.2805 0.062 Uiso 1 1 calc R U
C34 C 0.2700(5) 0.7807(3) 0.3253(3) 0.0395(15) Uani 1 1 d . .
H34 H 0.2369 0.8163 0.3308 0.047 Uiso 1 1 calc R U
C35 C 0.3822(5) 0.7714(2) 0.3465(2) 0.0358(14) Uani 1 1 d . .
H35 H 0.4270 0.8007 0.3669 0.043 Uiso 1 1 calc R U
C36 C 0.4316(5) 0.7199(2) 0.3389(2) 0.0308(12) Uani 1 1 d . .
H36 H 0.5097 0.7142 0.3540 0.037 Uiso 1 1 calc R U
C41 C 0.3632(4) 0.5519(2) 0.32158(19) 0.0185(10) Uani 1 1 d . .
C42 C 0.3837(5) 0.5458(2) 0.3795(2) 0.0284(12) Uani 1 1 d . .
H42 H 0.4237 0.5746 0.4030 0.034 Uiso 1 1 calc R U
C43 C 0.3464(5) 0.4982(2) 0.4030(2) 0.0318(13) Uani 1 1 d . .
H43 H 0.3621 0.4939 0.4426 0.038 Uiso 1 1 calc R U
C44 C 0.2865(5) 0.4568(2) 0.3694(2) 0.0287(12) Uani 1 1 d . .
H44 H 0.2625 0.4235 0.3856 0.034 Uiso 1 1 calc R U
C45 C 0.2614(5) 0.4636(2) 0.3119(2) 0.0315(13) Uani 1 1 d . .
H45 H 0.2168 0.4360 0.2887 0.038 Uiso 1 1 calc R U
C46 C 0.3012(5) 0.5108(2) 0.2880(2) 0.0262(12) Uani 1 1 d . .
H46 H 0.2857 0.5148 0.2484 0.031 Uiso 1 1 calc R U
C47 C 0.5789(4) 0.6069(2) 0.32435(19) 0.0203(10) Uani 1 1 d . .
H47A H 0.5979 0.5747 0.3509 0.024 Uiso 1 1 calc R U
H47B H 0.6080 0.6430 0.3428 0.024 Uiso 1 1 calc R U
C51 C 0.2601(4) 0.5825(2) 0.08930(19) 0.0193(10) Uani 1 1 d . .
C52 C 0.1563(4) 0.5792(2) 0.0510(2) 0.0238(11) Uani 1 1 d . .
H52 H 0.0886 0.5852 0.0637 0.029 Uiso 1 1 calc R U
C53 C 0.1500(4) 0.5675(2) -0.0048(2) 0.0222(11) Uani 1 1 d . .
O53 O 0.0519(3) 0.56402(19) -0.04492(15) 0.0372(10) Uani 1 1 d . .
C54 C 0.2503(4) 0.5586(2) -0.0239(2) 0.0206(10) Uani 1 1 d . .
O54 O 0.2363(3) 0.54960(16) -0.08048(14) 0.0292(9) Uani 1 1 d . .
C55 C 0.3527(4) 0.56029(19) 0.0139(2) 0.0179(10) Uani 1 1 d . .
H55 H 0.4202 0.5532 0.0013 0.021 Uiso 1 1 calc R U
C56 C 0.3590(4) 0.57229(19) 0.07063(19) 0.0160(9) Uani 1 1 d . .
C57 C -0.0506(5) 0.5746(3) -0.0275(3) 0.0445(17) Uani 1 1 d . .
H57A H -0.0598 0.5464 0.0007 0.067 Uiso 1 1 calc R U
H57B H -0.1142 0.5718 -0.0598 0.067 Uiso 1 1 calc R U
H57C H -0.0486 0.6129 -0.0114 0.067 Uiso 1 1 calc R U
C58 C 0.3340(5) 0.5535(3) -0.1035(2) 0.0322(13) Uani 1 1 d . .
H58A H 0.3755 0.5884 -0.0900 0.048 Uiso 1 1 calc R U
H58B H 0.3113 0.5545 -0.1444 0.048 Uiso 1 1 calc R U
H58C H 0.3825 0.5204 -0.0918 0.048 Uiso 1 1 calc R U
Pd2 Pd 0.63469(3) 0.70953(2) 0.48883(2) 0.01188(8) Uani 1 1 d . .
P3 P 0.48721(10) 0.74721(5) 0.52098(5) 0.0132(2) Uani 1 1 d . .
P4 P 0.66203(10) 0.80545(5) 0.49411(5) 0.0135(2) Uani 1 1 d . .
C61 C 0.3395(4) 0.7400(2) 0.48670(19) 0.0175(10) Uani 1 1 d . .
C62 C 0.3015(4) 0.6887(2) 0.4606(2) 0.0254(11) Uani 1 1 d . .
H62 H 0.3536 0.6591 0.4582 0.031 Uiso 1 1 calc R U
C63 C 0.1874(5) 0.6810(3) 0.4380(3) 0.0393(15) Uani 1 1 d . .
H63 H 0.1617 0.6459 0.4204 0.047 Uiso 1 1 calc R U
C64 C 0.1115(5) 0.7235(3) 0.4409(2) 0.0377(14) Uani 1 1 d . .
H64 H 0.0333 0.7175 0.4260 0.045 Uiso 1 1 calc R U
C65 C 0.1483(5) 0.7748(3) 0.4655(3) 0.0375(14) Uani 1 1 d . .
H65 H 0.0957 0.8044 0.4669 0.045 Uiso 1 1 calc R U
C66 C 0.2626(4) 0.7832(2) 0.4884(2) 0.0234(11) Uani 1 1 d . .
H66 H 0.2879 0.8187 0.5052 0.028 Uiso 1 1 calc R U
C71 C 0.4913(4) 0.73382(19) 0.59478(19) 0.0170(9) Uani 1 1 d . .
C72 C 0.5612(5) 0.6905(2) 0.6220(2) 0.0245(11) Uani 1 1 d . .
H72 H 0.6075 0.6695 0.6025 0.029 Uiso 1 1 calc R U
C73 C 0.5625(5) 0.6784(2) 0.6774(2) 0.0330(13) Uani 1 1 d . .
H73 H 0.6105 0.6493 0.6962 0.040 Uiso 1 1 calc R U
C74 C 0.4942(5) 0.7086(2) 0.7054(2) 0.0311(13) Uani 1 1 d . .
H74 H 0.4947 0.6995 0.7433 0.037 Uiso 1 1 calc R U
C75 C 0.4249(5) 0.7517(2) 0.6791(2) 0.0275(12) Uani 1 1 d . .
H75 H 0.3783 0.7723 0.6988 0.033 Uiso 1 1 calc R U
C76 C 0.4242(4) 0.7647(2) 0.6235(2) 0.0204(10) Uani 1 1 d . .
H76 H 0.3779 0.7947 0.6052 0.024 Uiso 1 1 calc R U
C81 C 0.7735(4) 0.8357(2) 0.54771(19) 0.0170(10) Uani 1 1 d . .
C82 C 0.7615(4) 0.8890(2) 0.5712(2) 0.0197(10) Uani 1 1 d . .
H82 H 0.6937 0.9100 0.5591 0.024 Uiso 1 1 calc R U
C83 C 0.8477(4) 0.9114(2) 0.6121(2) 0.0250(11) Uani 1 1 d . .
H83 H 0.8394 0.9476 0.6280 0.030 Uiso 1 1 calc R U
C84 C 0.9460(4) 0.8804(2) 0.6297(2) 0.0262(11) Uani 1 1 d . .
H84 H 1.0051 0.8955 0.6579 0.031 Uiso 1 1 calc R U
C85 C 0.9593(4) 0.8278(2) 0.6067(2) 0.0278(12) Uani 1 1 d . .
H85 H 1.0276 0.8072 0.6189 0.033 Uiso 1 1 calc R U
C86 C 0.8733(4) 0.8052(2) 0.5658(2) 0.0226(11) Uani 1 1 d . .
H86 H 0.8824 0.7689 0.5501 0.027 Uiso 1 1 calc R U
C91 C 0.6636(4) 0.84327(19) 0.42945(19) 0.0145(9) Uani 1 1 d . .
C92 C 0.6940(4) 0.8144(2) 0.3858(2) 0.0222(11) Uani 1 1 d . .
H92 H 0.7148 0.7754 0.3903 0.027 Uiso 1 1 calc R U
C93 C 0.6946(5) 0.8416(2) 0.3352(2) 0.0281(12) Uani 1 1 d . .
H93 H 0.7148 0.8214 0.3052 0.034 Uiso 1 1 calc R U
C94 C 0.6654(5) 0.8985(2) 0.3295(2) 0.0309(12) Uani 1 1 d . .
H94 H 0.6656 0.9174 0.2951 0.037 Uiso 1 1 calc R U
C95 C 0.6360(5) 0.9281(2) 0.3727(2) 0.0292(12) Uani 1 1 d . .
H95 H 0.6164 0.9672 0.3683 0.035 Uiso 1 1 calc R U
C96 C 0.6350(4) 0.9008(2) 0.4227(2) 0.0236(11) Uani 1 1 d . .
H96 H 0.6149 0.9213 0.4526 0.028 Uiso 1 1 calc R U
C97 C 0.5274(4) 0.82213(18) 0.51349(19) 0.0150(9) Uani 1 1 d . .
H97A H 0.4740 0.8423 0.4834 0.018 Uiso 1 1 calc R U
H97B H 0.5377 0.8437 0.5490 0.018 Uiso 1 1 calc R U
C101 C 0.6904(4) 0.57989(18) 0.46354(18) 0.0134(9) Uani 1 1 d . .
S101 S 0.58208(10) 0.61595(5) 0.48739(5) 0.0159(2) Uani 1 1 d . .
O101 O 0.7623(3) 0.43375(14) 0.42654(16) 0.0273(8) Uani 1 1 d . .
C102 C 0.6794(4) 0.52138(19) 0.45275(18) 0.0154(9) Uani 1 1 d . .
H102 H 0.6123 0.5023 0.4562 0.018 Uiso 1 1 calc R U
O102 O 0.9498(3) 0.48507(15) 0.42230(18) 0.0333(9) Uani 1 1 d . .
C103 C 0.7655(4) 0.49109(19) 0.4372(2) 0.0196(10) Uani 1 1 d . .
C104 C 0.8660(4) 0.5192(2) 0.4333(2) 0.0221(11) Uani 1 1 d . .
C105 C 0.8754(4) 0.57751(19) 0.4409(2) 0.0193(10) Uani 1 1 d . .
C106 C 0.7854(4) 0.60816(18) 0.45503(18) 0.0147(9) Uani 1 1 d . .
H106 H 0.7900 0.6484 0.4587 0.018 Uiso 1 1 calc R U
S106 S 0.79618(10) 0.68342(5) 0.46038(5) 0.0176(2) Uani 1 1 d . .
C107 C 0.6545(5) 0.4070(2) 0.4191(3) 0.0350(14) Uani 1 1 d . .
H10A H 0.6304 0.4066 0.4548 0.053 Uiso 1 1 calc R U
H10B H 0.6596 0.3678 0.4061 0.053 Uiso 1 1 calc R U
H10C H 0.5994 0.4282 0.3913 0.053 Uiso 1 1 calc R U
C108 C 1.0548(5) 0.5114(3) 0.4208(3) 0.0436(16) Uani 1 1 d . .
H10D H 1.0450 0.5368 0.3883 0.065 Uiso 1 1 calc R U
H10E H 1.1106 0.4821 0.4179 0.065 Uiso 1 1 calc R U
H10F H 1.0809 0.5335 0.4552 0.065 Uiso 1 1 calc R U
C1S C 0.0217(8) 0.5750(4) -0.1709(4) 0.093(4) Uani 1 1 d . .
H1S1 H 0.0490 0.5866 -0.1314 0.111 Uiso 1 1 calc R U
H1S2 H 0.0874 0.5608 -0.1848 0.111 Uiso 1 1 calc R U
Cl1S Cl -0.03182(19) 0.63345(9) -0.20924(12) 0.0826(7) Uani 1 1 d . .
Cl2S Cl -0.07491(15) 0.51941(7) -0.17344(7) 0.0531(4) Uani 1 1 d . .
C2S C 0.9676(5) 0.3463(3) 0.4144(3) 0.0388(14) Uani 1 1 d . .
H2S1 H 1.0078 0.3357 0.4527 0.047 Uiso 1 1 calc R U
H2S2 H 0.9369 0.3852 0.4159 0.047 Uiso 1 1 calc R U
Cl3S Cl 0.85590(15) 0.29850(7) 0.39135(10) 0.0597(5) Uani 1 1 d . .
Cl4S Cl 1.06329(15) 0.34597(7) 0.36953(8) 0.0500(4) Uani 1 1 d . .

loop_
_atom_site_aniso_label
_atom_site_aniso_U_11
_atom_site_aniso_U_22
_atom_site_aniso_U_33
_atom_site_aniso_U_23
_atom_site_aniso_U_13
_atom_site_aniso_U_12
Pd1 0.01548(18) 0.01962(18) 0.01172(17) 0.00191(14) 0.00381(13) -0.00190(14)
P1 0.0166(6) 0.0213(6) 0.0148(6) 0.0021(5) 0.0024(5) 0.0001(5)
P2 0.0180(6) 0.0215(6) 0.0121(6) 0.0005(5) 0.0047(5) -0.0030(5)
S51 0.0149(6) 0.0408(8) 0.0142(6) -0.0010(5) 0.0048(5) -0.0011(5)
S56 0.0147(6) 0.0192(6) 0.0149(5) 0.0006(4) 0.0050(4) -0.0005(4)
C11 0.035(3) 0.029(3) 0.018(2) 0.001(2) 0.007(2) 0.009(2)
C12 0.046(4) 0.047(4) 0.097(6) -0.022(4) -0.005(4) 0.015(3)
C13 0.054(5) 0.075(6) 0.102(7) -0.026(5) -0.015(5) 0.037(5)
C14 0.102(7) 0.049(5) 0.048(4) 0.011(4) 0.015(5) 0.047(5)
C15 0.117(8) 0.025(3) 0.087(6) 0.016(4) 0.071(6) 0.013(4)
C16 0.060(5) 0.033(4) 0.078(5) 0.006(3) 0.042(4) 0.006(3)
C21 0.018(3) 0.029(3) 0.022(3) 0.004(2) 0.006(2) -0.001(2)
C22 0.022(3) 0.027(3) 0.017(2) -0.002(2) 0.004(2) -0.002(2)
C23 0.032(3) 0.035(3) 0.023(3) 0.002(2) 0.012(2) -0.005(2)
C24 0.036(3) 0.039(3) 0.046(4) 0.001(3) 0.013(3) -0.019(3)
C25 0.042(4) 0.061(4) 0.035(3) 0.001(3) 0.000(3) -0.025(3)
C26 0.032(3) 0.057(4) 0.018(3) 0.006(3) 0.001(2) -0.013(3)
C31 0.024(3) 0.022(3) 0.016(2) 0.0042(19) 0.007(2) 0.000(2)
C32 0.022(3) 0.041(3) 0.055(4) -0.011(3) 0.008(3) -0.002(3)
C33 0.028(3) 0.052(4) 0.072(5) -0.010(4) 0.005(3) 0.008(3)
C34 0.042(4) 0.034(3) 0.046(4) -0.001(3) 0.015(3) 0.016(3)
C35 0.043(4) 0.025(3) 0.039(3) -0.006(2) 0.009(3) 0.000(3)
C36 0.031(3) 0.032(3) 0.026(3) -0.004(2) -0.001(2) 0.003(2)
C41 0.021(3) 0.020(2) 0.015(2) 0.0028(19) 0.0060(19) 0.000(2)
C42 0.037(3) 0.032(3) 0.017(3) -0.006(2) 0.009(2) -0.010(2)
C43 0.037(3) 0.039(3) 0.020(3) 0.008(2) 0.008(2) -0.003(3)
C44 0.029(3) 0.026(3) 0.035(3) 0.007(2) 0.014(2) 0.000(2)
C45 0.033(3) 0.029(3) 0.031(3) -0.007(2) 0.004(2) -0.011(2)
C46 0.034(3) 0.032(3) 0.014(2) -0.005(2) 0.007(2) -0.005(2)
C47 0.020(3) 0.028(3) 0.012(2) 0.0024(19) 0.0044(19) -0.001(2)
C51 0.022(3) 0.022(2) 0.015(2) 0.0007(19) 0.007(2) -0.004(2)
C52 0.017(3) 0.037(3) 0.018(2) -0.002(2) 0.007(2) -0.003(2)
C53 0.015(2) 0.032(3) 0.018(2) -0.004(2) 0.000(2) -0.005(2)
O53 0.0164(19) 0.070(3) 0.024(2) -0.0124(19) 0.0014(16) 0.0017(19)
C54 0.026(3) 0.018(2) 0.018(2) -0.0038(19) 0.007(2) -0.006(2)
O54 0.031(2) 0.041(2) 0.0161(18) -0.0088(16) 0.0074(15) -0.0051(17)
C55 0.014(2) 0.016(2) 0.025(2) -0.0007(19) 0.008(2) 0.0000(18)
C56 0.015(2) 0.015(2) 0.020(2) 0.0012(18) 0.0075(19) -0.0020(18)
C57 0.018(3) 0.079(5) 0.034(3) -0.021(3) 0.000(2) -0.001(3)
C58 0.028(3) 0.049(4) 0.022(3) -0.008(2) 0.010(2) 0.003(3)
Pd2 0.01366(17) 0.00904(16) 0.01359(16) -0.00151(13) 0.00440(13) 0.00054(13)
P3 0.0141(6) 0.0121(5) 0.0142(5) -0.0021(4) 0.0050(5) 0.0000(4)
P4 0.0147(6) 0.0095(5) 0.0170(6) -0.0004(4) 0.0049(5) 0.0002(4)
C61 0.018(2) 0.018(2) 0.017(2) -0.0009(18) 0.0053(19) -0.0013(19)
C62 0.027(3) 0.020(3) 0.026(3) -0.004(2) 0.000(2) -0.001(2)
C63 0.030(3) 0.040(4) 0.044(4) -0.009(3) -0.001(3) -0.013(3)
C64 0.017(3) 0.055(4) 0.039(3) 0.000(3) 0.000(2) -0.008(3)
C65 0.019(3) 0.046(4) 0.046(4) -0.005(3) 0.005(3) 0.005(3)
C66 0.017(3) 0.024(3) 0.029(3) -0.005(2) 0.006(2) -0.002(2)
C71 0.019(2) 0.014(2) 0.017(2) -0.0026(18) 0.0021(19) -0.0036(18)
C72 0.033(3) 0.021(3) 0.019(2) 0.001(2) 0.006(2) 0.005(2)
C73 0.049(4) 0.027(3) 0.020(3) 0.001(2) 0.001(2) 0.008(3)
C74 0.051(4) 0.024(3) 0.021(3) 0.000(2) 0.016(3) -0.005(3)
C75 0.036(3) 0.029(3) 0.022(3) -0.010(2) 0.016(2) -0.003(2)
C76 0.024(3) 0.019(2) 0.018(2) -0.0022(19) 0.006(2) 0.002(2)
C81 0.017(2) 0.019(2) 0.017(2) -0.0008(18) 0.0075(19) -0.0027(19)
C82 0.016(2) 0.017(2) 0.025(3) -0.0025(19) 0.004(2) 0.0022(19)
C83 0.025(3) 0.020(3) 0.031(3) -0.007(2) 0.008(2) -0.004(2)
C84 0.022(3) 0.026(3) 0.028(3) -0.001(2) -0.001(2) -0.005(2)
C85 0.019(3) 0.026(3) 0.035(3) 0.001(2) -0.002(2) 0.003(2)
C86 0.021(3) 0.015(2) 0.029(3) -0.001(2) 0.002(2) 0.0013(19)
C91 0.010(2) 0.016(2) 0.018(2) 0.0028(18) 0.0038(18) -0.0019(17)
C92 0.030(3) 0.016(2) 0.022(2) -0.0022(19) 0.007(2) 0.001(2)
C93 0.042(3) 0.026(3) 0.020(3) 0.002(2) 0.015(2) 0.001(2)
C94 0.037(3) 0.028(3) 0.029(3) 0.010(2) 0.011(2) 0.003(2)
C95 0.037(3) 0.020(3) 0.031(3) 0.008(2) 0.006(2) 0.004(2)
C96 0.029(3) 0.017(2) 0.026(3) 0.000(2) 0.007(2) 0.002(2)
C97 0.019(2) 0.010(2) 0.017(2) -0.0010(17) 0.0048(19) 0.0014(18)
C101 0.016(2) 0.013(2) 0.012(2) 0.0014(17) 0.0041(18) 0.0024(17)
S101 0.0183(6) 0.0107(5) 0.0213(6) -0.0026(4) 0.0099(5) -0.0017(4)
O101 0.031(2) 0.0102(16) 0.045(2) -0.0036(15) 0.0170(18) 0.0029(14)
C102 0.017(2) 0.016(2) 0.015(2) 0.0008(18) 0.0053(18) -0.0007(18)
O102 0.027(2) 0.0179(18) 0.061(3) -0.0051(18) 0.0236(19) 0.0044(15)
C103 0.026(3) 0.012(2) 0.022(2) -0.0026(18) 0.008(2) 0.0017(19)
C104 0.023(3) 0.017(2) 0.029(3) -0.004(2) 0.012(2) 0.006(2)
C105 0.019(3) 0.014(2) 0.027(3) 0.0004(19) 0.010(2) 0.0048(19)
C106 0.021(2) 0.009(2) 0.014(2) 0.0013(17) 0.0034(18) 0.0035(17)
S106 0.0164(6) 0.0109(5) 0.0281(6) -0.0024(5) 0.0104(5) -0.0004(4)
C107 0.033(3) 0.016(3) 0.059(4) -0.013(3) 0.017(3) -0.005(2)
C108 0.027(3) 0.032(3) 0.080(5) -0.009(3) 0.028(3) 0.008(3)
C1S 0.081(6) 0.117(8) 0.059(5) 0.043(5) -0.031(5) -0.050(6)
Cl1S 0.0654(14) 0.0518(12) 0.130(2) 0.0207(13) 0.0208(14) 0.0007(10)
Cl2S 0.0548(11) 0.0440(9) 0.0504(10) 0.0058(8) -0.0104(8) -0.0003(8)
C2S 0.035(3) 0.031(3) 0.049(4) -0.007(3) 0.005(3) 0.011(3)
Cl3S 0.0457(10) 0.0284(8) 0.1104(16) -0.0052(9) 0.0288(10) 0.0009(7)
Cl4S 0.0472(10) 0.0411(9) 0.0677(11) -0.0012(8) 0.0259(9) -0.0010(7)

loop_
_atom_type_symbol
_atom_type_description
_atom_type_scat_dispersion_real
_atom_type_scat_dispersion_imag
_atom_type_scat_source
C C 0.0033 0.0016 'International Tables Vol C Tables 4.2.6.8 and 6.1.1.4'
H H 0.0000 0.0000 'International Tables Vol C Tables 4.2.6.8 and 6.1.1.4'
O O 0.0106 0.0060 'International Tables Vol C Tables 4.2.6.8 and 6.1.1.4'
P P 0.1023 0.0942 'International Tables Vol C Tables 4.2.6.8 and 6.1.1.4'
S S 0.1246 0.1234 'International Tables Vol C Tables 4.2.6.8 and 6.1.1.4'
Pd Pd -0.9988 1.0072 'International Tables Vol C Tables 4.2.6.8 and 6.1.1.4'
Cl Cl 0.1484 0.1585 'International Tables Vol C Tables 4.2.6.8 and 6.1.1.4'

loop_
_geom_angle_atom_site_label_1
_geom_angle_atom_site_label_2
_geom_angle_atom_site_label_3
_geom_angle
P2 Pd1 P1 73.50(5)
P2 Pd1 S51 97.35(5)
P1 Pd1 S51 170.83(5)
P2 Pd1 S56 172.03(5)
P1 Pd1 S56 99.43(5)
S51 Pd1 S56 89.74(5)
C11 P1 C21 108.7(3)
C11 P1 C47 106.3(2)
C21 P1 C47 107.1(2)
C11 P1 Pd1 117.62(19)
C21 P1 Pd1 119.24(17)
C47 P1 Pd1 95.72(16)
C41 P2 C31 108.7(2)
C41 P2 C47 105.4(2)
C31 P2 C47 110.0(2)
C41 P2 Pd1 115.31(16)
C31 P2 Pd1 119.62(16)
C47 P2 Pd1 96.05(15)
C51 S51 Pd1 103.60(17)
C56 S56 Pd1 103.50(16)
C12 C11 C16 118.1(6)
C12 C11 P1 123.8(5)
C16 C11 P1 118.0(5)
C11 C12 C13 120.0(8)
C11 C12 H12 120.0
C13 C12 H12 120.0
C14 C13 C12 121.1(8)
C14 C13 H13 119.5
C12 C13 H13 119.5
C15 C14 C13 118.8(7)
C15 C14 H14 120.6
C13 C14 H14 120.6
C14 C15 C16 121.6(8)
C14 C15 H15 119.2
C16 C15 H15 119.2
C11 C16 C15 120.3(7)
C11 C16 H16 119.8
C15 C16 H16 119.8
C22 C21 C26 119.8(5)
C22 C21 P1 119.1(4)
C26 C21 P1 121.0(4)
C23 C22 C21 119.9(5)
C23 C22 H22 120.0
C21 C22 H22 120.0
C24 C23 C22 120.9(5)
C24 C23 H23 119.6
C22 C23 H23 119.6
C23 C24 C25 119.5(5)
C23 C24 H24 120.3
C25 C24 H24 120.3
C24 C25 C26 121.2(6)
C24 C25 H25 119.4
C26 C25 H25 119.4
C25 C26 C21 118.7(5)
C25 C26 H26 120.6
C21 C26 H26 120.6
C32 C31 C36 118.4(5)
C32 C31 P2 117.9(4)
C36 C31 P2 123.5(4)
C31 C32 C33 120.5(6)
C31 C32 H32 119.8
C33 C32 H32 119.8
C34 C33 C32 120.4(6)
C34 C33 H33 119.8
C32 C33 H33 119.8
C35 C34 C33 119.3(6)
C35 C34 H34 120.4
C33 C34 H34 120.4
C34 C35 C36 121.1(6)
C34 C35 H35 119.5
C36 C35 H35 119.5
C35 C36 C31 120.3(5)
C35 C36 H36 119.8
C31 C36 H36 119.8
C46 C41 C42 119.3(5)
C46 C41 P2 120.7(4)
C42 C41 P2 119.8(4)
C43 C42 C41 120.3(5)
C43 C42 H42 119.9
C41 C42 H42 119.9
C44 C43 C42 120.3(5)
C44 C43 H43 119.9
C42 C43 H43 119.9
C43 C44 C45 119.8(5)
C43 C44 H44 120.1
C45 C44 H44 120.1
C44 C45 C46 120.1(5)
C44 C45 H45 119.9
C46 C45 H45 119.9
C41 C46 C45 120.1(5)
C41 C46 H46 119.9
C45 C46 H46 119.9
P2 C47 P1 94.7(2)
P2 C47 H47A 112.8
P1 C47 H47A 112.8
P2 C47 H47B 112.8
P1 C47 H47B 112.8
H47A C47 H47B 110.2
C56 C51 C52 119.0(4)
C56 C51 S51 122.3(4)
C52 C51 S51 118.7(4)
C53 C52 C51 121.5(5)
C53 C52 H52 119.3
C51 C52 H52 119.3
O53 C53 C52 125.0(5)
O53 C53 C54 115.6(4)
C52 C53 C54 119.4(4)
C53 O53 C57 117.1(4)
O54 C54 C55 125.2(4)
O54 C54 C53 115.4(4)
C55 C54 C53 119.4(4)
C54 O54 C58 117.2(4)
C54 C55 C56 121.1(4)
C54 C55 H55 119.4
C56 C55 H55 119.4
C51 C56 C55 119.5(4)
C51 C56 S56 120.8(4)
C55 C56 S56 119.6(3)
O53 C57 H57A 109.5
O53 C57 H57B 109.5
H57A C57 H57B 109.5
O53 C57 H57C 109.5
H57A C57 H57C 109.5
H57B C57 H57C 109.5
O54 C58 H58A 109.5
O54 C58 H58B 109.5
H58A C58 H58B 109.5
O54 C58 H58C 109.5
H58A C58 H58C 109.5
H58B C58 H58C 109.5
P4 Pd2 P3 73.29(4)
P4 Pd2 S101 171.36(4)
P3 Pd2 S101 98.09(5)
P4 Pd2 S106 99.07(4)
P3 Pd2 S106 171.93(4)
S101 Pd2 S106 89.57(4)
C61 P3 C71 104.7(2)
C61 P3 C97 107.4(2)
C71 P3 C97 108.2(2)
C61 P3 Pd2 125.02(16)
C71 P3 Pd2 114.77(16)
C97 P3 Pd2 95.25(15)
C81 P4 C91 106.9(2)
C81 P4 C97 107.2(2)
C91 P4 C97 107.3(2)
C81 P4 Pd2 120.35(16)
C91 P4 Pd2 117.60(15)
C97 P4 Pd2 95.67(14)
C66 C61 C62 119.3(5)
C66 C61 P3 121.4(4)
C62 C61 P3 119.2(4)
C63 C62 C61 119.9(5)
C63 C62 H62 120.1
C61 C62 H62 120.1
C64 C63 C62 120.5(5)
C64 C63 H63 119.7
C62 C63 H63 119.7
C63 C64 C65 120.1(5)
C63 C64 H64 119.9
C65 C64 H64 119.9
C64 C65 C66 120.0(5)
C64 C65 H65 120.0
C66 C65 H65 120.0
C61 C66 C65 120.1(5)
C61 C66 H66 119.9
C65 C66 H66 119.9
C76 C71 C72 120.1(4)
C76 C71 P3 121.1(4)
C72 C71 P3 118.8(4)
C73 C72 C71 119.6(5)
C73 C72 H72 120.2
C71 C72 H72 120.2
C74 C73 C72 120.0(5)
C74 C73 H73 120.0
C72 C73 H73 120.0
C73 C74 C75 121.1(5)
C73 C74 H74 119.4
C75 C74 H74 119.4
C74 C75 C76 119.2(5)
C74 C75 H75 120.4
C76 C75 H75 120.4
C71 C76 C75 120.0(5)
C71 C76 H76 120.0
C75 C76 H76 120.0
C86 C81 C82 119.3(4)
C86 C81 P4 119.3(4)
C82 C81 P4 121.3(4)
C83 C82 C81 120.4(5)
C83 C82 H82 119.8
C81 C82 H82 119.8
C84 C83 C82 119.4(5)
C84 C83 H83 120.3
C82 C83 H83 120.3
C85 C84 C83 120.9(5)
C85 C84 H84 119.6
C83 C84 H84 119.6
C84 C85 C86 120.0(5)
C84 C85 H85 120.0
C86 C85 H85 120.0
C85 C86 C81 119.9(5)
C85 C86 H86 120.0
C81 C86 H86 120.0
C92 C91 C96 119.1(4)
C92 C91 P4 119.2(4)
C96 C91 P4 121.8(4)
C91 C92 C93 120.9(5)
C91 C92 H92 119.6
C93 C92 H92 119.6
C94 C93 C92 119.0(5)
C94 C93 H93 120.5
C92 C93 H93 120.5
C95 C94 C93 120.9(5)
C95 C94 H94 119.6
C93 C94 H94 119.6
C94 C95 C96 119.9(5)
C94 C95 H95 120.0
C96 C95 H95 120.0
C95 C96 C91 120.2(5)
C95 C96 H96 119.9
C91 C96 H96 119.9
P4 C97 P3 95.2(2)
P4 C97 H97A 112.7
P3 C97 H97A 112.7
P4 C97 H97B 112.7
P3 C97 H97B 112.7
H97A C97 H97B 110.2
C106 C101 C102 119.3(4)
C106 C101 S101 121.6(3)
C102 C101 S101 119.1(3)
C101 S101 Pd2 103.93(15)
C103 O101 C107 116.4(4)
C103 C102 C101 120.7(4)
C103 C102 H102 119.7
C101 C102 H102 119.7
C104 O102 C108 117.3(4)
O101 C103 C102 124.4(4)
O101 C103 C104 115.9(4)
C102 C103 C104 119.6(4)
O102 C104 C105 124.3(5)
O102 C104 C103 115.5(4)
C105 C104 C103 120.2(4)
C104 C105 C106 119.5(4)
C101 C106 C105 120.4(4)
C101 C106 S106 121.1(3)
C105 C106 S106 118.5(3)
C101 C106 H106 119.8
C105 C106 H106 119.8
S106 C106 H106 1.6
C106 S106 Pd2 103.52(16)
O101 C107 H10A 109.5
O101 C107 H10B 109.5
H10A C107 H10B 109.5
O101 C107 H10C 109.5
H10A C107 H10C 109.5
H10B C107 H10C 109.5
O102 C108 H10D 109.5
O102 C108 H10E 109.5
H10D C108 H10E 109.5
O102 C108 H10F 109.5
H10D C108 H10F 109.5
H10E C108 H10F 109.5
Cl1S C1S Cl2S 114.1(5)
Cl1S C1S H1S1 108.7
Cl2S C1S H1S1 108.7
Cl1S C1S H1S2 108.7
Cl2S C1S H1S2 108.7
H1S1 C1S H1S2 107.6
Cl3S C2S Cl4S 111.4(3)
Cl3S C2S H2S1 109.3
Cl4S C2S H2S1 109.3
Cl3S C2S H2S2 109.3
Cl4S C2S H2S2 109.3
H2S1 C2S H2S2 108.0

loop_
_geom_bond_atom_site_label_1
_geom_bond_atom_site_label_2
_geom_bond_distance
Pd1 P2 2.2705(15)
Pd1 P1 2.2755(15)
Pd1 S51 2.2890(15)
Pd1 S56 2.3012(14)
P1 C11 1.805(5)
P1 C21 1.809(5)
P1 C47 1.851(5)
P2 C41 1.809(5)
P2 C31 1.811(5)
P2 C47 1.846(5)
S51 C51 1.754(5)
S56 C56 1.769(5)
C11 C12 1.364(9)
C11 C16 1.378(9)
C12 C13 1.401(10)
C12 H12 0.9500
C13 C14 1.364(12)
C13 H13 0.9500
C14 C15 1.325(12)
C14 H14 0.9500
C15 C16 1.396(9)
C15 H15 0.9500
C16 H16 0.9500
C21 C22 1.387(7)
C21 C26 1.397(7)
C22 C23 1.378(7)
C22 H22 0.9500
C23 C24 1.367(8)
C23 H23 0.9500
C24 C25 1.380(9)
C24 H24 0.9500
C25 C26 1.384(8)
C25 H25 0.9500
C26 H26 0.9500
C31 C32 1.386(7)
C31 C36 1.390(7)
C32 C33 1.386(9)
C32 H32 0.9500
C33 C34 1.377(9)
C33 H33 0.9500
C34 C35 1.366(8)
C34 H34 0.9500
C35 C36 1.379(8)
C35 H35 0.9500
C36 H36 0.9500
C41 C46 1.380(7)
C41 C42 1.392(7)
C42 C43 1.378(7)
C42 H42 0.9500
C43 C44 1.375(8)
C43 H43 0.9500
C44 C45 1.381(8)
C44 H44 0.9500
C45 C46 1.387(7)
C45 H45 0.9500
C46 H46 0.9500
C47 H47A 0.9900
C47 H47B 0.9900
C51 C56 1.394(6)
C51 C52 1.399(7)
C52 C53 1.378(7)
C52 H52 0.9500
C53 O53 1.371(6)
C53 C54 1.410(7)
O53 C57 1.423(7)
C54 O54 1.374(6)
C54 C55 1.379(7)
O54 C58 1.421(6)
C55 C56 1.401(6)
C55 H55 0.9500
C57 H57A 0.9800
C57 H57B 0.9800
C57 H57C 0.9800
C58 H58A 0.9800
C58 H58B 0.9800
C58 H58C 0.9800
Pd2 P4 2.2769(14)
Pd2 P3 2.2837(13)
Pd2 S101 2.2871(14)
Pd2 S106 2.3005(14)
P3 C61 1.815(5)
P3 C71 1.822(5)
P3 C97 1.846(4)
P4 C81 1.812(5)
P4 C91 1.817(5)
P4 C97 1.839(5)
C61 C66 1.386(7)
C61 C62 1.394(7)
C62 C63 1.386(8)
C62 H62 0.9500
C63 C64 1.371(9)
C63 H63 0.9500
C64 C65 1.377(8)
C64 H64 0.9500
C65 C66 1.393(7)
C65 H65 0.9500
C66 H66 0.9500
C71 C76 1.390(7)
C71 C72 1.397(7)
C72 C73 1.380(7)
C72 H72 0.9500
C73 C74 1.380(8)
C73 H73 0.9500
C74 C75 1.383(8)
C74 H74 0.9500
C75 C76 1.393(7)
C75 H75 0.9500
C76 H76 0.9500
C81 C86 1.394(7)
C81 C82 1.400(6)
C82 C83 1.384(7)
C82 H82 0.9500
C83 C84 1.383(7)
C83 H83 0.9500
C84 C85 1.381(7)
C84 H84 0.9500
C85 C86 1.385(7)
C85 H85 0.9500
C86 H86 0.9500
C91 C92 1.382(6)
C91 C96 1.395(6)
C92 C93 1.394(7)
C92 H92 0.9500
C93 C94 1.380(7)
C93 H93 0.9500
C94 C95 1.377(8)
C94 H94 0.9500
C95 C96 1.383(7)
C95 H95 0.9500
C96 H96 0.9500
C97 H97A 0.9900
C97 H97B 0.9900
C101 C106 1.385(6)
C101 C102 1.400(6)
C101 S101 1.766(4)
O101 C103 1.371(5)
O101 C107 1.428(6)
C102 C103 1.384(6)
C102 H102 0.9500
O102 C104 1.367(6)
O102 C108 1.424(7)
C103 C104 1.408(7)
C104 C105 1.383(7)
C105 C106 1.412(6)
C106 S106 1.775(4)
C106 H106 0.9500
C107 H10A 0.9800
C107 H10B 0.9800
C107 H10C 0.9800
C108 H10D 0.9800
C108 H10E 0.9800
C108 H10F 0.9800
C1S Cl1S 1.709(9)
C1S Cl2S 1.747(8)
C1S H1S1 0.9900
C1S H1S2 0.9900
C2S Cl3S 1.755(6)
C2S Cl4S 1.762(6)
C2S H2S1 0.9900
C2S H2S2 0.9900
